data_7003207
loop_
_publ_author_name
'Miras, Haralampos N.'
'Long, De-Liang'
'K\"ogerler, Paul'
'Cronin, Leroy'

_publ_section_title
;
 Bridging the gap between solution and solid state studies in
 polyoxometalate chemistry: Discovery of a family of [V1M17]-based
 cages encapsulating two {VVO4} moieties
;
_journal_issue 2
_journal_name_full 'Dalton Transactions'
_journal_page_first 214
_journal_page_last 221
_journal_paper_doi 10.1039/b714285d
_journal_year 2008
_chemical_formula_sum 'C36 H114 Mo17 N6 O88 V3'
_chemical_formula_weight 3823.13
_chemical_name_systematic
;
?
;
_space_group_IT_number 2
_symmetry_cell_setting triclinic
_symmetry_space_group_name_Hall '-P 1'
_symmetry_space_group_name_H-M 'P -1'
_atom_sites_solution_hydrogens none
_atom_sites_solution_primary direct
_atom_sites_solution_secondary difmap
_audit_creation_method SHELXL-97
_cell_angle_alpha 106.848(6)
_cell_angle_beta 91.719(6)
_cell_angle_gamma 91.012(6)
_cell_formula_units_Z 2
_cell_length_a 13.995(3)
_cell_length_b 16.060(4)
_cell_length_c 24.086(6)
_cell_measurement_reflns_used 7304
_cell_measurement_temperature 100(2)
_cell_measurement_theta_max 50.87
_cell_measurement_theta_min 4.71
_cell_volume 5177(2)
_computing_cell_refinement Apex2
_computing_data_collection Apex2
_computing_data_reduction Apex2
_computing_structure_refinement 'SHELXL-97 (Sheldrick, 1997)'
_computing_structure_solution 'SHELXS-97 (Sheldrick, 1997)'
_diffrn_ambient_temperature 100(2)
_diffrn_measured_fraction_theta_full 0.966
_diffrn_measured_fraction_theta_max 0.966
_diffrn_measurement_device_type 'Bruker Apex2 CCD'
_diffrn_measurement_method '\w & \p scans'
_diffrn_radiation_monochromator graphite
_diffrn_radiation_source 'fine-focus sealed tube'
_diffrn_radiation_type MoK\a
_diffrn_radiation_wavelength 0.71073
_diffrn_reflns_av_R_equivalents 0.0509
_diffrn_reflns_av_sigmaI/netI 0.1102
_diffrn_reflns_limit_h_max 16
_diffrn_reflns_limit_h_min -16
_diffrn_reflns_limit_k_max 18
_diffrn_reflns_limit_k_min -19
_diffrn_reflns_limit_l_max 29
_diffrn_reflns_limit_l_min 0
_diffrn_reflns_number 44457
_diffrn_reflns_theta_full 25.50
_diffrn_reflns_theta_max 25.50
_diffrn_reflns_theta_min 1.33
_diffrn_standards_decay_% 0
_exptl_absorpt_coefficient_mu 2.359
_exptl_absorpt_correction_T_max 0.7983
_exptl_absorpt_correction_T_min 0.6761
_exptl_absorpt_correction_type empirical
_exptl_absorpt_process_details SADABS
_exptl_crystal_colour blue
_exptl_crystal_density_diffrn 2.453
_exptl_crystal_density_meas ?
_exptl_crystal_density_method 'not measured'
_exptl_crystal_description block
_exptl_crystal_F_000 3718
_exptl_crystal_size_max 0.18
_exptl_crystal_size_mid 0.15
_exptl_crystal_size_min 0.10
_refine_diff_density_max 1.87
_refine_diff_density_min -1.03
_refine_diff_density_rms 0.23
_refine_ls_extinction_coef none
_refine_ls_extinction_method none
_refine_ls_goodness_of_fit_ref 0.946
_refine_ls_hydrogen_treatment none
_refine_ls_matrix_type full
_refine_ls_number_parameters 1166
_refine_ls_number_reflns 18598
_refine_ls_number_restraints 4
_refine_ls_restrained_S_all 0.946
_refine_ls_R_factor_all 0.1115
_refine_ls_R_factor_gt 0.0567
_refine_ls_shift/su_max 0.003
_refine_ls_shift/su_mean 0.000
_refine_ls_structure_factor_coef Fsqd
_refine_ls_weighting_details 'calc w=1/[\s^2^(Fo^2^)+(0.0851P)^2^+0.0000P] where P=(Fo^2^+2Fc^2^)/3'
_refine_ls_weighting_scheme calc
_refine_ls_wR_factor_gt 0.1522
_refine_ls_wR_factor_ref 0.1707
_reflns_number_gt 10151
_reflns_number_total 18598
_reflns_threshold_expression >2sigma(I)
_cod_data_source_file b714285d.txt
_cod_data_source_block hm380b
_cod_depositor_comments
;
The following automatic conversions were performed:
'_symmetry_cell_setting' value 'Triclinic' changed to 'triclinic'
according to '/home/saulius/struct/CIF-dictionaries/cif_core.dic'
dictionary named 'cif_core.dic' version 2.4.1 from 2010-06-29.

Automatic conversion script
Id: cif_fix_enum 1527 2010-12-29 10:47:43Z saulius 

The following automatic conversions were performed:

'_exptl_crystal_density_meas' value 'none' was changed to '?' - the
value is perceived as not measured.

Automatic conversion script
Id: cif_fix_values 3008 2015-01-20 13:52:24Z robertas 
;
_cod_original_sg_symbol_H-M P-1
_cod_database_code 7003207

loop_
_symmetry_equiv_pos_as_xyz
'x, y, z'
'-x, -y, -z'

loop_
_atom_site_label
_atom_site_type_symbol
_atom_site_fract_x
_atom_site_fract_y
_atom_site_fract_z
_atom_site_U_iso_or_equiv
_atom_site_adp_type
_atom_site_occupancy
_atom_site_symmetry_multiplicity
_atom_site_calc_flag
_atom_site_refinement_flags
_atom_site_disorder_assembly
_atom_site_disorder_group
Mo1 Mo 0.08481(5) 0.52599(5) 0.39766(3) 0.0322(2) Uani 0.94 1 d P . .
Mo2 Mo 0.48592(5) 0.58657(5) 0.32780(3) 0.0311(2) Uani 0.94 1 d P . .
Mo3 Mo 0.40398(5) 0.66127(5) 0.21853(3) 0.0302(2) Uani 0.94 1 d P . .
Mo4 Mo -0.01952(5) 0.39085(5) 0.16182(3) 0.0332(2) Uani 0.94 1 d P . .
Mo5 Mo 0.13377(5) 0.48471(5) 0.09284(3) 0.0305(2) Uani 0.94 1 d P . .
Mo6 Mo 0.31806(5) 0.48475(5) 0.40568(3) 0.0332(2) Uani 0.94 1 d P . .
Mo7 Mo 0.47543(5) 0.36652(5) 0.21299(3) 0.0304(2) Uani 0.94 1 d P . .
Mo8 Mo 0.14504(5) 0.70124(5) 0.20972(3) 0.0338(2) Uani 0.94 1 d P . .
Mo9 Mo 0.06775(5) 0.30780(5) 0.28171(3) 0.0319(2) Uani 0.94 1 d P . .
Mo10 Mo -0.01034(5) 0.60795(5) 0.27882(3) 0.0299(2) Uani 0.94 1 d P . .
Mo11 Mo 0.30063(6) 0.26613(5) 0.28951(3) 0.0375(2) Uani 0.94 1 d P . .
Mo12 Mo 0.39187(5) 0.44146(5) 0.10552(3) 0.0323(2) Uani 0.94 1 d P . .
Mo13 Mo 0.34422(5) 0.73066(5) 0.44260(3) 0.0335(2) Uani 0.94 1 d P . .
Mo14 Mo 0.22525(6) 0.25515(5) 0.03790(3) 0.0348(2) Uani 0.94 1 d P . .
Mo15 Mo 0.28585(6) 0.82764(5) 0.34044(3) 0.0349(2) Uani 0.94 1 d P . .
Mo16 Mo 0.11450(5) 0.76102(5) 0.41296(3) 0.0345(2) Uani 0.94 1 d P . .
Mo17 Mo 0.08994(6) 0.17455(5) 0.12386(3) 0.0374(2) Uani 0.94 1 d P . .
Mo18 Mo 0.32886(6) 0.16354(5) 0.13187(3) 0.0378(2) Uani 0.94 1 d P . .
V1 V 0.08481(5) 0.52599(5) 0.39766(3) 0.0322(2) Uani 0.06 1 d P . .
V2 V 0.48592(5) 0.58657(5) 0.32780(3) 0.0311(2) Uani 0.06 1 d P . .
V3 V 0.40398(5) 0.66127(5) 0.21853(3) 0.0302(2) Uani 0.06 1 d P . .
V4 V -0.01952(5) 0.39085(5) 0.16182(3) 0.0332(2) Uani 0.06 1 d P . .
V5 V 0.13377(5) 0.48471(5) 0.09284(3) 0.0305(2) Uani 0.06 1 d P . .
V6 V 0.31806(5) 0.48475(5) 0.40568(3) 0.0332(2) Uani 0.06 1 d P . .
V7 V 0.47543(5) 0.36652(5) 0.21299(3) 0.0304(2) Uani 0.06 1 d P . .
V8 V 0.14504(5) 0.70124(5) 0.20972(3) 0.0338(2) Uani 0.06 1 d P . .
V9 V 0.06775(5) 0.30780(5) 0.28171(3) 0.0319(2) Uani 0.06 1 d P . .
V10 V -0.01034(5) 0.60795(5) 0.27882(3) 0.0299(2) Uani 0.06 1 d P . .
V11 V 0.30063(6) 0.26613(5) 0.28951(3) 0.0375(2) Uani 0.06 1 d P . .
V12 V 0.39187(5) 0.44146(5) 0.10552(3) 0.0323(2) Uani 0.06 1 d P . .
V13 V 0.34422(5) 0.73066(5) 0.44260(3) 0.0335(2) Uani 0.06 1 d P . .
V14 V 0.22525(6) 0.25515(5) 0.03790(3) 0.0348(2) Uani 0.06 1 d P . .
V15 V 0.28585(6) 0.82764(5) 0.34044(3) 0.0349(2) Uani 0.06 1 d P . .
V16 V 0.11450(5) 0.76102(5) 0.41296(3) 0.0345(2) Uani 0.06 1 d P . .
V17 V 0.08994(6) 0.17455(5) 0.12386(3) 0.0374(2) Uani 0.06 1 d P . .
V18 V 0.32886(6) 0.16354(5) 0.13187(3) 0.0378(2) Uani 0.06 1 d P . .
V19 V 0.23838(9) 0.59865(8) 0.30791(5) 0.0231(3) Uani 1 1 d . . .
V20 V 0.22462(9) 0.37197(8) 0.18906(5) 0.0244(3) Uani 1 1 d . . .
O1 O 0.2408(4) 0.2249(3) -0.0349(2) 0.0384(17) Uani 1 1 d . . .
O2 O 0.1241(4) 0.1825(4) 0.0441(2) 0.0398(17) Uani 1 1 d . . .
O3 O 0.1968(4) 0.1066(3) 0.1217(2) 0.0379(16) Uani 1 1 d . . .
O4 O 0.3408(3) 0.3334(3) 0.0639(2) 0.0265(14) Uani 1 1 d . . .
O5 O 0.4157(3) 0.2490(3) 0.1565(2) 0.0302(15) Uani 1 1 d . . .
O6 O 0.0184(3) 0.2821(3) 0.1234(2) 0.0313(15) Uani 1 1 d . . .
O7 O 0.0817(4) 0.2129(3) 0.2007(2) 0.0322(15) Uani 1 1 d . . .
O8 O 0.0080(3) 0.4412(3) 0.1021(2) 0.0307(15) Uani 1 1 d . . .
O9 O 0.0091(3) 0.3652(3) 0.2338(2) 0.0289(15) Uani 1 1 d . . .
O10 O 0.5825(3) 0.3201(3) 0.2165(2) 0.0343(16) Uani 1 1 d . . .
O11 O 0.4919(3) 0.3971(3) 0.1418(2) 0.0288(14) Uani 1 1 d . . .
O12 O 0.4022(4) 0.3277(3) 0.2667(2) 0.0319(15) Uani 1 1 d . . .
O13 O 0.1139(4) 0.5049(3) 0.0297(2) 0.0317(15) Uani 1 1 d . . .
O14 O 0.2675(4) 0.4880(3) 0.1014(2) 0.0279(14) Uani 1 1 d . . .
O15 O 0.3563(4) 0.2060(3) 0.3256(2) 0.0352(16) Uani 1 1 d . . .
O16 O -0.0248(4) 0.2497(3) 0.2978(2) 0.0395(17) Uani 1 1 d . . .
O17 O -0.1400(4) 0.3785(4) 0.1547(2) 0.0383(16) Uani 1 1 d . . .
O18 O 0.1713(4) 0.2460(3) 0.3065(2) 0.0382(16) Uani 1 1 d . . .
O19 O 0.0758(4) 0.3990(3) 0.3455(2) 0.0336(15) Uani 1 1 d . . .
O20 O 0.4983(3) 0.4743(3) 0.2605(2) 0.0265(14) Uani 1 1 d . . .
O21 O 0.4221(3) 0.5584(3) 0.1648(2) 0.0270(14) Uani 1 1 d . . .
O22 O 0.4529(4) 0.4691(3) 0.0536(2) 0.0335(15) Uani 1 1 d . . .
O23 O 0.1190(3) 0.5912(3) 0.1438(2) 0.0289(15) Uani 1 1 d . . .
O24 O -0.0297(3) 0.5162(3) 0.2164(2) 0.0318(15) Uani 1 1 d . . .
O25 O 0.3003(3) 0.3732(3) 0.3607(2) 0.0285(14) Uani 1 1 d . . .
O26 O 0.3763(3) 0.4699(3) 0.4641(2) 0.0328(15) Uani 1 1 d . . .
O27 O 0.1258(4) 0.7659(3) 0.1673(2) 0.0367(16) Uani 1 1 d . . .
O28 O 0.4630(4) 0.7293(3) 0.1885(2) 0.0332(15) Uani 1 1 d . . .
O29 O 0.5990(4) 0.5830(3) 0.3512(2) 0.0324(15) Uani 1 1 d . . .
O30 O 0.5066(4) 0.6461(3) 0.2710(2) 0.0300(15) Uani 1 1 d . . .
O31 O 0.1894(4) 0.4934(3) 0.4361(2) 0.0333(15) Uani 1 1 d . . .
O32 O -0.0056(4) 0.5103(3) 0.4388(2) 0.0346(15) Uani 1 1 d . . .
O33 O -0.1221(4) 0.6387(4) 0.2947(2) 0.0371(16) Uani 1 1 d . . .
O34 O 0.0180(4) 0.6890(3) 0.2329(2) 0.0311(15) Uani 1 1 d . . .
O35 O 0.1855(4) 0.7828(3) 0.2782(2) 0.0304(15) Uani 1 1 d . . .
O36 O 0.3681(3) 0.7654(3) 0.2900(2) 0.0266(14) Uani 1 1 d . . .
O37 O 0.0438(3) 0.7120(3) 0.3480(2) 0.0306(15) Uani 1 1 d . . .
O38 O 0.3226(3) 0.6204(3) 0.4417(2) 0.0290(15) Uani 1 1 d . . .
O39 O 0.1060(4) 0.6441(3) 0.4265(2) 0.0307(15) Uani 1 1 d . . .
O40 O 0.4435(3) 0.6815(3) 0.3835(2) 0.0317(15) Uani 1 1 d . . .
O41 O 0.3573(4) 0.8312(3) 0.4079(2) 0.0351(16) Uani 1 1 d . . .
O42 O 0.3013(4) 0.9296(3) 0.3365(2) 0.0434(17) Uani 1 1 d . . .
O43 O 0.0353(4) 0.8134(4) 0.4614(2) 0.0459(19) Uani 1 1 d . . .
O44 O 0.4177(4) 0.7737(4) 0.5011(2) 0.0446(18) Uani 1 1 d . . .
O45 O 0.2275(4) 0.7742(3) 0.4699(2) 0.0336(16) Uani 1 1 d . . .
O46 O 0.2966(4) 0.1895(3) 0.2153(2) 0.0327(15) Uani 1 1 d . . .
O47 O 0.1589(3) 0.3527(3) 0.0514(2) 0.0297(15) Uani 1 1 d . . .
O48 O 0.2063(3) 0.3534(3) 0.2529(2) 0.0274(14) Uani 1 1 d . . .
O49 O 0.3353(3) 0.4141(3) 0.1881(2) 0.0270(14) Uani 1 1 d . . .
O50 O 0.1385(3) 0.4323(3) 0.1717(2) 0.0242(14) Uani 1 1 d . . .
O51 O 0.2193(3) 0.2711(3) 0.1351(2) 0.0248(14) Uani 1 1 d . . .
O52 O 0.3148(4) 0.1669(3) 0.0559(2) 0.0350(16) Uani 1 1 d . . .
O53 O 0.1479(3) 0.6012(3) 0.2604(2) 0.0277(14) Uani 1 1 d . . .
O54 O 0.2170(3) 0.5226(3) 0.3425(2) 0.0273(14) Uani 1 1 d . . .
O55 O 0.3442(3) 0.5853(3) 0.2764(2) 0.0265(14) Uani 1 1 d . . .
O56 O 0.2439(3) 0.7007(3) 0.3607(2) 0.0265(14) Uani 1 1 d . . .
O57 O 0.1695(3) 0.8500(3) 0.3901(2) 0.0320(15) Uani 1 1 d . . .
O58 O 0.0198(3) 0.5462(3) 0.3315(2) 0.0294(15) Uani 1 1 d . . .
O59 O 0.4164(3) 0.5117(3) 0.3613(2) 0.0268(14) Uani 1 1 d . . .
O60 O 0.2761(3) 0.6710(3) 0.1973(2) 0.0282(14) Uani 1 1 d . . .
O61 O 0.0001(4) 0.0980(4) 0.1020(2) 0.0480(19) Uani 1 1 d . . .
O62 O 0.3903(4) 0.0727(3) 0.1234(2) 0.0430(17) Uani 1 1 d . . .
O63 O 0.8811(4) 0.7062(4) 0.1526(2) 0.0453(18) Uani 1 1 d . . .
O64 O 0.6862(4) 0.6420(4) 0.2322(2) 0.0452(18) Uani 1 1 d . . .
O65 O 0.6323(4) 0.7345(4) 0.1149(3) 0.0503(19) Uani 1 1 d . . .
O66 O 0.4375(5) 0.6841(6) 0.6399(4) 0.101(3) Uani 1 1 d . . .
O67 O 0.2372(5) 0.6894(5) 0.7318(3) 0.054(3) Uani 0.80 1 d P . .
O68 O 0.2125(7) 0.7957(6) 0.6159(6) 0.070(4) Uani 0.60 1 d P . .
O69 O 0.6562(7) 0.8318(6) 0.5554(4) 0.063(3) Uani 0.60 1 d P . .
O70 O 0.8948(6) 0.7561(7) 0.5780(4) 0.086(3) Uani 0.80 1 d P . .
O71 O 0.8437(10) 0.8681(9) 0.4737(6) 0.074(4) Uiso 0.50 1 d P . .
O72 O 0.4646(11) 0.8839(10) 0.1583(7) 0.085(5) Uiso 0.50 1 d P J .
O73 O 0.5856(14) 1.0900(19) 0.3717(18) 0.020(11) Uiso 0.10 1 d PD A 2
O74 O 0.6819(11) 1.0611(10) 0.2000(7) 0.088(5) Uiso 0.50 1 d P J .
O75 O 0.0129(8) 0.7985(9) 0.0423(5) 0.132(5) Uani 0.80 1 d P . .
O76 O 0.3422(7) 0.6359(6) -0.0188(4) 0.095(4) Uani 0.80 1 d P . .
O77 O -0.1419(11) 0.9253(10) 0.3207(7) 0.117(5) Uiso 0.60 1 d P . .
O79 O 0.1764(11) 0.9960(9) 0.1940(6) 0.105(5) Uiso 0.60 1 d P B 2
O81 O -0.1646(17) 0.8748(14) 0.1626(10) 0.114(8) Uiso 0.40 1 d P . .
O82 O 0.4798(9) 0.7647(8) -0.0248(5) 0.055(4) Uiso 0.50 1 d P . .
O83 O 0.1710(9) 0.8213(8) 0.8246(5) 0.056(4) Uiso 0.50 1 d P . .
O84 O 0.1571(11) 0.9043(10) 0.7176(7) 0.054(4) Uiso 0.40 1 d P . .
O85 O 0.5712(11) 0.8315(9) 0.3680(6) 0.051(4) Uiso 0.40 1 d P C 1
O86 O 0.7472(13) 1.0285(11) 0.5010(8) 0.079(6) Uiso 0.40 1 d P D 2
O87 O 0.3296(18) 0.7693(15) -0.0871(11) 0.081(8) Uiso 0.30 1 d P . .
O88 O 0.6583(14) 0.8677(12) 0.2163(9) 0.089(6) Uiso 0.40 1 d P E 1
O89 O 0.5265(15) 0.9062(13) 0.0622(9) 0.094(7) Uiso 0.40 1 d P . .
O90 O 0.7870(19) 1.0577(16) 0.4432(11) 0.089(8) Uiso 0.30 1 d P F 1
O91 O 0.0000 1.0000 0.5000 0.066(14) Uiso 0.20 2 d SP . .
O92 O 0.118(3) 1.055(2) 0.3903(16) 0.081(12) Uiso 0.20 1 d P . .
O93 O 0.9816(19) 0.9147(16) 0.5986(11) 0.137(10) Uiso 0.40 1 d P . .
O94 O 0.501(5) 1.036(3) 0.004(3) 0.06(2) Uiso 0.10 1 d P . .
O95 O 0.7287(15) 0.8023(13) 0.2830(9) 0.102(7) Uiso 0.40 1 d P G 2
O96 O 0.560(2) 0.918(2) 0.4659(14) 0.059(9) Uiso 0.20 1 d P H 2
O97 O 0.210(2) -0.1130(19) 0.0339(13) 0.052(9) Uiso 0.20 1 d P . 1
O98 O 0.183(3) -0.069(3) 0.0010(19) 0.105(15) Uiso 0.20 1 d P . 1
N1 N 0.7264(4) 0.5842(4) 0.1161(3) 0.0332(18) Uani 1 1 d . . .
N2 N 0.2474(5) 0.6258(4) 0.6154(3) 0.045(2) Uani 1 1 d . . .
N3 N 0.7735(6) 0.7205(6) 0.4806(4) 0.075(3) Uani 1 1 d . . .
N4 N 0.5292(12) 1.0397(10) 0.2719(5) 0.085(5) Uiso 0.60 1 d PD . .
N5 N 0.2320(10) 0.7787(8) 0.0160(6) 0.062(4) Uiso 0.60 1 d P . .
N6 N -0.0173(16) 0.9736(14) 0.2379(10) 0.074(7) Uiso 0.40 1 d P I 1
N6' N 0.0249(13) 1.0049(8) 0.2848(8) 0.080(6) Uiso 0.50 1 d PD B 2
C1 C 0.8295(5) 0.5573(5) 0.1037(3) 0.037(2) Uani 1 1 d . . .
C2 C 0.8887(6) 0.6349(6) 0.0990(4) 0.039(2) Uani 1 1 d . . .
C3 C 0.6752(6) 0.5237(5) 0.1430(3) 0.040(2) Uani 1 1 d . . .
C4 C 0.7015(6) 0.5506(6) 0.2077(4) 0.046(3) Uani 1 1 d . . .
C5 C 0.6762(6) 0.5849(6) 0.0598(3) 0.042(3) Uani 1 1 d . . .
C6 C 0.5943(6) 0.6538(6) 0.0773(4) 0.048(3) Uani 1 1 d . . .
C7 C 0.3287(7) 0.5628(6) 0.5949(5) 0.069(3) Uani 1 1 d . . .
C8 C 0.4127(8) 0.6166(7) 0.5864(5) 0.074(3) Uiso 1 1 d . . .
C9 C 0.1783(7) 0.5850(6) 0.6488(4) 0.058(3) Uani 1 1 d . . .
C10 C 0.2209(7) 0.5981(7) 0.7066(4) 0.064(3) Uani 1 1 d . . .
C11 C 0.1899(8) 0.6418(7) 0.5634(4) 0.072(4) Uani 1 1 d . . .
C12 C 0.1487(7) 0.7374(7) 0.5856(4) 0.073(4) Uani 1 1 d . . .
C13 C 0.6594(9) 0.7068(10) 0.4769(5) 0.100(5) Uani 1 1 d . . .
C14 C 0.6274(9) 0.7470(8) 0.5384(5) 0.085(4) Uiso 1 1 d . . .
C15 C 0.8195(11) 0.6481(9) 0.5023(6) 0.028(4) Uiso 0.50 1 d P . .
C16 C 0.9052(11) 0.6760(10) 0.5319(7) 0.032(4) Uiso 0.50 1 d P . .
C17 C 0.8142(10) 0.7164(8) 0.4223(6) 0.019(3) Uiso 0.50 1 d P . .
C18 C 0.8058(13) 0.8056(12) 0.4169(8) 0.050(5) Uiso 0.50 1 d P . .
C19 C 0.5525(13) 1.1309(11) 0.2542(8) 0.072(6) Uiso 0.60 1 d P J .
C20 C 0.6035(16) 1.1112(14) 0.2018(10) 0.097(7) Uiso 0.60 1 d P . .
C21 C 0.432(2) 1.0164(18) 0.2471(12) 0.077(9) Uiso 0.40 1 d P J .
C22 C 0.4017(16) 0.9171(14) 0.2098(10) 0.074(7) Uiso 0.50 1 d P . .
C23 C 0.539(2) 1.0911(13) 0.3368(6) 0.086(11) Uiso 0.35 1 d PD J 1
C24 C 0.4981(16) 1.0434(16) 0.3748(11) 0.092(12) Uiso 0.35 1 d PD J 1
C25 C 0.2845(12) 0.7542(10) 0.0604(7) 0.094(5) Uiso 0.80 1 d P . .
C26 C 0.3041(10) 0.6612(9) 0.0412(6) 0.076(4) Uiso 0.80 1 d P . .
C27 C 0.1442(13) 0.7307(11) -0.0136(7) 0.063(5) Uiso 0.60 1 d P . .
C28 C 0.0624(10) 0.7161(9) 0.0201(6) 0.109(5) Uiso 1 1 d . . .
C29 C 0.187(3) 0.867(2) 0.0580(17) 0.074(12) Uiso 0.30 1 d P . .
C31 C -0.0003(16) 0.9095(9) 0.2751(10) 0.050(6) Uiso 0.40 1 d PD I 1
C32 C -0.0450(15) 0.8832(13) 0.3125(9) 0.087(6) Uiso 0.60 1 d P . .
C33 C 0.049(2) 1.026(2) 0.2292(14) 0.057(9) Uiso 0.30 1 d P B 2
C34 C 0.1555(18) 1.0174(15) 0.2433(11) 0.056(7) Uiso 0.40 1 d P B 2
C35 C -0.017(3) 0.941(2) 0.1652(16) 0.030(10) Uiso 0.20 1 d P I 1
C36 C -0.0915(18) 0.8823(15) 0.1369(10) 0.026(6) Uiso 0.30 1 d P . .

loop_
_atom_site_aniso_label
_atom_site_aniso_U_11
_atom_site_aniso_U_22
_atom_site_aniso_U_33
_atom_site_aniso_U_23
_atom_site_aniso_U_13
_atom_site_aniso_U_12
Mo1 0.0223(4) 0.0524(5) 0.0235(4) 0.0139(3) 0.0030(3) -0.0017(4)
Mo2 0.0204(4) 0.0442(4) 0.0302(4) 0.0135(3) -0.0007(3) -0.0018(3)
Mo3 0.0224(4) 0.0417(4) 0.0286(4) 0.0140(3) 0.0015(3) -0.0034(3)
Mo4 0.0205(4) 0.0491(4) 0.0327(4) 0.0166(3) -0.0005(3) -0.0049(3)
Mo5 0.0250(4) 0.0453(4) 0.0237(4) 0.0140(3) 0.0002(3) 0.0002(3)
Mo6 0.0268(4) 0.0501(4) 0.0264(4) 0.0174(3) -0.0015(3) -0.0009(4)
Mo7 0.0219(4) 0.0402(4) 0.0299(4) 0.0116(3) 0.0008(3) 0.0025(3)
Mo8 0.0272(4) 0.0444(4) 0.0345(4) 0.0183(3) 0.0024(3) 0.0043(4)
Mo9 0.0254(4) 0.0432(4) 0.0302(4) 0.0154(3) 0.0027(3) -0.0050(3)
Mo10 0.0183(4) 0.0462(4) 0.0262(4) 0.0118(3) 0.0020(3) 0.0023(3)
Mo11 0.0309(4) 0.0489(4) 0.0402(4) 0.0248(3) -0.0012(4) -0.0004(4)
Mo12 0.0220(4) 0.0515(5) 0.0253(4) 0.0144(3) 0.0027(3) -0.0029(4)
Mo13 0.0296(4) 0.0405(4) 0.0254(4) 0.0025(3) -0.0063(3) -0.0012(4)
Mo14 0.0368(4) 0.0416(4) 0.0223(4) 0.0042(3) 0.0007(3) -0.0049(4)
Mo15 0.0382(4) 0.0324(4) 0.0319(4) 0.0059(3) 0.0040(4) -0.0018(4)
Mo16 0.0243(4) 0.0446(5) 0.0275(4) -0.0009(3) 0.0044(3) 0.0003(4)
Mo17 0.0320(4) 0.0409(4) 0.0359(4) 0.0066(3) 0.0009(4) -0.0121(4)
Mo18 0.0349(4) 0.0338(4) 0.0421(5) 0.0074(3) -0.0034(4) -0.0004(4)
V1 0.0223(4) 0.0524(5) 0.0235(4) 0.0139(3) 0.0030(3) -0.0017(4)
V2 0.0204(4) 0.0442(4) 0.0302(4) 0.0135(3) -0.0007(3) -0.0018(3)
V3 0.0224(4) 0.0417(4) 0.0286(4) 0.0140(3) 0.0015(3) -0.0034(3)
V4 0.0205(4) 0.0491(4) 0.0327(4) 0.0166(3) -0.0005(3) -0.0049(3)
V5 0.0250(4) 0.0453(4) 0.0237(4) 0.0140(3) 0.0002(3) 0.0002(3)
V6 0.0268(4) 0.0501(4) 0.0264(4) 0.0174(3) -0.0015(3) -0.0009(4)
V7 0.0219(4) 0.0402(4) 0.0299(4) 0.0116(3) 0.0008(3) 0.0025(3)
V8 0.0272(4) 0.0444(4) 0.0345(4) 0.0183(3) 0.0024(3) 0.0043(4)
V9 0.0254(4) 0.0432(4) 0.0302(4) 0.0154(3) 0.0027(3) -0.0050(3)
V10 0.0183(4) 0.0462(4) 0.0262(4) 0.0118(3) 0.0020(3) 0.0023(3)
V11 0.0309(4) 0.0489(4) 0.0402(4) 0.0248(3) -0.0012(4) -0.0004(4)
V12 0.0220(4) 0.0515(5) 0.0253(4) 0.0144(3) 0.0027(3) -0.0029(4)
V13 0.0296(4) 0.0405(4) 0.0254(4) 0.0025(3) -0.0063(3) -0.0012(4)
V14 0.0368(4) 0.0416(4) 0.0223(4) 0.0042(3) 0.0007(3) -0.0049(4)
V15 0.0382(4) 0.0324(4) 0.0319(4) 0.0059(3) 0.0040(4) -0.0018(4)
V16 0.0243(4) 0.0446(5) 0.0275(4) -0.0009(3) 0.0044(3) 0.0003(4)
V17 0.0320(4) 0.0409(4) 0.0359(4) 0.0066(3) 0.0009(4) -0.0121(4)
V18 0.0349(4) 0.0338(4) 0.0421(5) 0.0074(3) -0.0034(4) -0.0004(4)
V19 0.0187(7) 0.0318(7) 0.0185(6) 0.0069(5) -0.0009(5) -0.0006(6)
V20 0.0200(7) 0.0319(7) 0.0211(7) 0.0079(5) -0.0003(6) -0.0033(6)
O1 0.041(3) 0.040(3) 0.026(3) -0.003(2) 0.005(3) -0.011(3)
O2 0.033(3) 0.057(4) 0.025(3) 0.003(3) 0.009(3) -0.005(3)
O3 0.033(3) 0.040(3) 0.043(3) 0.017(3) -0.008(3) -0.008(3)
O4 0.024(3) 0.034(3) 0.021(3) 0.008(2) -0.003(2) -0.007(2)
O5 0.024(3) 0.033(3) 0.031(3) 0.006(2) 0.000(2) -0.002(2)
O6 0.025(3) 0.040(3) 0.026(3) 0.004(2) -0.006(2) -0.002(3)
O7 0.031(3) 0.036(3) 0.028(3) 0.007(2) 0.002(2) -0.005(3)
O8 0.024(3) 0.042(3) 0.023(3) 0.007(2) 0.000(2) -0.012(3)
O9 0.023(3) 0.038(3) 0.024(3) 0.006(2) -0.001(2) -0.004(2)
O10 0.021(3) 0.043(3) 0.034(3) 0.002(3) -0.008(2) 0.006(3)
O11 0.022(3) 0.038(3) 0.026(3) 0.009(2) 0.000(2) -0.001(2)
O12 0.028(3) 0.043(3) 0.024(3) 0.010(2) -0.010(2) -0.001(3)
O13 0.030(3) 0.043(3) 0.023(3) 0.011(2) 0.000(2) -0.008(3)
O14 0.032(3) 0.031(3) 0.018(3) 0.004(2) -0.002(2) -0.007(2)
O15 0.031(3) 0.043(3) 0.035(3) 0.017(2) 0.000(3) 0.000(3)
O16 0.041(3) 0.036(3) 0.043(3) 0.013(3) 0.003(3) -0.005(3)
O17 0.024(3) 0.058(3) 0.037(3) 0.020(3) 0.001(3) -0.009(3)
O18 0.031(3) 0.051(3) 0.039(3) 0.027(3) -0.004(3) -0.007(3)
O19 0.031(3) 0.043(3) 0.027(3) 0.011(2) 0.000(2) -0.007(3)
O20 0.028(3) 0.027(3) 0.024(3) 0.005(2) 0.005(2) 0.003(2)
O21 0.024(3) 0.036(3) 0.021(3) 0.009(2) -0.001(2) -0.005(2)
O22 0.027(3) 0.052(3) 0.020(3) 0.008(2) 0.003(2) -0.002(3)
O23 0.019(3) 0.044(3) 0.021(3) 0.007(2) -0.003(2) 0.001(2)
O24 0.022(3) 0.044(3) 0.028(3) 0.010(2) 0.003(2) -0.004(3)
O25 0.025(3) 0.032(3) 0.032(3) 0.015(2) 0.002(2) 0.001(2)
O26 0.019(3) 0.055(3) 0.025(3) 0.012(3) 0.000(2) 0.001(3)
O27 0.031(3) 0.047(3) 0.032(3) 0.010(3) -0.001(3) 0.003(3)
O28 0.032(3) 0.037(3) 0.032(3) 0.010(2) 0.002(3) 0.000(3)
O29 0.028(3) 0.042(3) 0.026(3) 0.008(2) -0.004(2) -0.003(3)
O30 0.026(3) 0.042(3) 0.021(3) 0.007(2) 0.001(2) -0.003(3)
O31 0.033(3) 0.043(3) 0.024(3) 0.008(2) 0.010(2) -0.009(3)
O32 0.027(3) 0.053(3) 0.025(3) 0.012(2) 0.008(2) 0.002(3)
O33 0.024(3) 0.056(4) 0.028(3) 0.007(3) 0.002(2) 0.007(3)
O34 0.029(3) 0.038(3) 0.025(3) 0.008(2) 0.001(2) -0.004(3)
O35 0.027(3) 0.030(3) 0.034(3) 0.008(2) -0.003(2) -0.003(2)
O36 0.026(3) 0.026(3) 0.025(3) 0.005(2) 0.003(2) -0.001(2)
O37 0.017(3) 0.050(3) 0.021(3) 0.005(2) 0.004(2) 0.010(2)
O38 0.024(3) 0.043(3) 0.017(3) 0.004(2) 0.001(2) -0.005(2)
O39 0.028(3) 0.039(3) 0.024(3) 0.007(2) 0.001(2) -0.002(3)
O40 0.019(3) 0.049(3) 0.026(3) 0.009(2) 0.000(2) -0.005(3)
O41 0.031(3) 0.042(3) 0.027(3) 0.004(2) -0.013(3) -0.009(3)
O42 0.050(4) 0.036(3) 0.045(3) 0.011(3) 0.005(3) 0.001(3)
O43 0.041(3) 0.049(4) 0.030(3) -0.015(3) 0.004(3) 0.008(3)
O44 0.033(3) 0.052(4) 0.040(3) 0.002(3) -0.016(3) 0.002(3)
O45 0.029(3) 0.044(3) 0.024(3) 0.004(2) -0.001(2) -0.006(3)
O46 0.029(3) 0.037(3) 0.034(3) 0.014(2) 0.000(3) 0.004(3)
O47 0.026(3) 0.037(3) 0.027(3) 0.009(2) 0.003(2) -0.001(2)
O48 0.025(3) 0.033(3) 0.024(3) 0.007(2) 0.002(2) -0.007(2)
O49 0.019(3) 0.029(3) 0.032(3) 0.008(2) -0.003(2) -0.005(2)
O50 0.020(3) 0.028(3) 0.025(3) 0.008(2) 0.001(2) -0.004(2)
O51 0.021(3) 0.032(3) 0.019(3) 0.004(2) 0.001(2) -0.003(2)
O52 0.033(3) 0.040(3) 0.030(3) 0.005(2) 0.007(3) 0.003(3)
O53 0.019(3) 0.036(3) 0.029(3) 0.010(2) -0.003(2) 0.001(2)
O54 0.018(3) 0.040(3) 0.024(3) 0.011(2) 0.000(2) -0.003(2)
O55 0.016(3) 0.044(3) 0.018(3) 0.006(2) 0.004(2) -0.004(2)
O56 0.027(3) 0.033(3) 0.014(3) 0.000(2) -0.005(2) 0.001(2)
O57 0.019(3) 0.039(3) 0.040(3) 0.014(2) 0.007(2) 0.004(2)
O58 0.018(3) 0.045(3) 0.020(3) 0.003(2) 0.005(2) -0.002(2)
O59 0.019(3) 0.029(3) 0.030(3) 0.005(2) 0.004(2) 0.002(2)
O60 0.024(3) 0.038(3) 0.020(3) 0.006(2) 0.001(2) -0.003(2)
O61 0.041(4) 0.058(4) 0.035(3) -0.001(3) 0.001(3) -0.015(3)
O62 0.045(4) 0.036(3) 0.047(4) 0.010(3) 0.004(3) 0.005(3)
O63 0.036(3) 0.050(4) 0.051(4) 0.017(3) -0.009(3) 0.001(3)
O64 0.039(3) 0.061(4) 0.039(3) 0.018(3) 0.007(3) 0.011(3)
O65 0.048(4) 0.055(4) 0.044(4) 0.006(3) 0.006(3) 0.009(3)
O66 0.040(4) 0.151(7) 0.113(7) 0.042(6) -0.005(4) -0.025(5)
O67 0.027(4) 0.102(6) 0.021(4) 0.003(4) -0.006(3) -0.014(4)
O68 0.040(6) 0.028(5) 0.140(11) 0.019(6) 0.006(7) 0.013(5)
O69 0.078(7) 0.057(6) 0.054(6) 0.012(5) 0.038(6) 0.046(6)
O70 0.056(6) 0.165(8) 0.055(5) 0.060(5) -0.018(4) 0.000(6)
O75 0.078(8) 0.198(12) 0.092(9) -0.001(9) -0.016(7) 0.026(8)
O76 0.099(8) 0.076(7) 0.099(8) 0.006(6) 0.014(7) 0.001(6)
N1 0.019(3) 0.065(4) 0.023(3) 0.025(3) -0.007(3) 0.003(3)
N2 0.036(4) 0.061(5) 0.044(4) 0.024(3) 0.026(3) 0.017(4)
N3 0.037(5) 0.097(6) 0.107(7) 0.055(5) 0.024(5) 0.003(5)
C1 0.021(4) 0.055(5) 0.043(5) 0.027(4) 0.011(4) 0.013(4)
C2 0.021(4) 0.057(5) 0.042(5) 0.019(4) 0.005(4) 0.003(4)
C3 0.027(5) 0.068(5) 0.038(4) 0.038(4) -0.011(4) -0.022(4)
C4 0.039(5) 0.065(6) 0.032(5) 0.014(4) 0.002(4) 0.005(5)
C5 0.031(5) 0.074(6) 0.019(4) 0.011(4) -0.003(4) 0.015(5)
C6 0.029(5) 0.067(6) 0.047(6) 0.012(5) 0.009(4) 0.017(5)
C7 0.048(6) 0.072(7) 0.093(8) 0.030(6) 0.042(5) 0.035(5)
C9 0.061(6) 0.073(6) 0.046(5) 0.027(5) 0.010(5) -0.017(5)
C10 0.056(7) 0.093(8) 0.049(6) 0.032(5) 0.003(5) -0.005(6)
C11 0.088(8) 0.109(9) 0.015(5) 0.013(5) -0.005(5) -0.018(7)
C12 0.068(7) 0.096(8) 0.055(7) 0.021(6) 0.002(6) 0.055(6)
C13 0.065(8) 0.169(13) 0.053(7) 0.014(8) -0.011(6) -0.023(9)

loop_
_atom_type_symbol
_atom_type_description
_atom_type_scat_dispersion_real
_atom_type_scat_dispersion_imag
_atom_type_scat_source
Mo Mo -1.6832 0.6857 'International Tables Vol C Tables 4.2.6.8 and 6.1.1.4'
V V 0.3005 0.5294 'International Tables Vol C Tables 4.2.6.8 and 6.1.1.4'
O O 0.0106 0.0060 'International Tables Vol C Tables 4.2.6.8 and 6.1.1.4'
N N 0.0061 0.0033 'International Tables Vol C Tables 4.2.6.8 and 6.1.1.4'
C C 0.0033 0.0016 'International Tables Vol C Tables 4.2.6.8 and 6.1.1.4'
H H 0.0000 0.0000 'International Tables Vol C Tables 4.2.6.8 and 6.1.1.4'

loop_
_geom_angle_atom_site_label_1
_geom_angle_atom_site_label_2
_geom_angle_atom_site_label_3
_geom_angle
_geom_angle_site_symmetry_1
_geom_angle_site_symmetry_3
_geom_angle_publ_flag
O32 Mo1 O39 101.1(2) . . ?
O32 Mo1 O31 100.9(2) . . ?
O39 Mo1 O31 96.8(2) . . ?
O32 Mo1 O58 103.4(2) . . ?
O39 Mo1 O58 88.2(2) . . ?
O31 Mo1 O58 153.8(2) . . ?
O32 Mo1 O19 92.8(2) . . ?
O39 Mo1 O19 164.5(2) . . ?
O31 Mo1 O19 87.2(2) . . ?
O58 Mo1 O19 81.9(2) . . ?
O32 Mo1 O54 169.4(2) . . ?
O39 Mo1 O54 87.6(2) . . ?
O31 Mo1 O54 71.8(2) . . ?
O58 Mo1 O54 82.78(19) . . ?
O19 Mo1 O54 79.41(19) . . ?
O29 Mo2 O40 101.2(2) . . ?
O29 Mo2 O59 104.5(2) . . ?
O40 Mo2 O59 89.9(2) . . ?
O29 Mo2 O30 99.3(2) . . ?
O40 Mo2 O30 95.7(2) . . ?
O59 Mo2 O30 154.0(2) . . ?
O29 Mo2 O20 92.4(2) . . ?
O40 Mo2 O20 166.0(2) . . ?
O59 Mo2 O20 83.1(2) . . ?
O30 Mo2 O20 85.6(2) . . ?
O29 Mo2 O55 167.8(2) . . ?
O40 Mo2 O55 87.93(19) . . ?
O59 Mo2 O55 83.5(2) . . ?
O30 Mo2 O55 71.45(19) . . ?
O20 Mo2 O55 79.22(18) . . ?
O28 Mo3 O21 100.2(2) . . ?
O28 Mo3 O60 103.5(2) . . ?
O21 Mo3 O60 96.1(2) . . ?
O28 Mo3 O30 98.2(2) . . ?
O21 Mo3 O30 94.3(2) . . ?
O60 Mo3 O30 153.8(2) . . ?
O28 Mo3 O36 91.5(2) . . ?
O21 Mo3 O36 168.3(2) . . ?
O60 Mo3 O36 81.40(19) . . ?
O30 Mo3 O36 83.56(19) . . ?
O28 Mo3 O55 167.5(2) . . ?
O21 Mo3 O55 87.9(2) . . ?
O60 Mo3 O55 84.9(2) . . ?
O30 Mo3 O55 71.51(19) . . ?
O36 Mo3 O55 80.46(18) . . ?
O17 Mo4 O6 101.7(2) . . ?
O17 Mo4 O8 101.7(2) . . ?
O6 Mo4 O8 95.9(2) . . ?
O17 Mo4 O9 103.0(2) . . ?
O6 Mo4 O9 88.4(2) . . ?
O8 Mo4 O9 153.5(2) . . ?
O17 Mo4 O24 91.4(2) . . ?
O6 Mo4 O24 165.6(2) . . ?
O8 Mo4 O24 87.3(2) . . ?
O9 Mo4 O24 82.6(2) . . ?
O17 Mo4 O50 169.9(2) . . ?
O6 Mo4 O50 87.11(19) . . ?
O8 Mo4 O50 72.1(2) . . ?
O9 Mo4 O50 81.99(19) . . ?
O24 Mo4 O50 80.48(17) . . ?
O13 Mo5 O23 101.6(2) . . ?
O13 Mo5 O14 103.7(2) . . ?
O23 Mo5 O14 94.9(2) . . ?
O13 Mo5 O8 98.6(2) . . ?
O23 Mo5 O8 95.0(2) . . ?
O14 Mo5 O8 153.2(2) . . ?
O13 Mo5 O47 91.9(2) . . ?
O23 Mo5 O47 166.5(2) . . ?
O14 Mo5 O47 81.18(19) . . ?
O8 Mo5 O47 83.5(2) . . ?
O13 Mo5 O50 167.7(2) . . ?
O23 Mo5 O50 86.7(2) . . ?
O14 Mo5 O50 84.4(2) . . ?
O8 Mo5 O50 71.4(2) . . ?
O47 Mo5 O50 80.13(18) . . ?
O26 Mo6 O25 101.0(2) . . ?
O26 Mo6 O59 104.0(2) . . ?
O25 Mo6 O59 95.0(2) . . ?
O26 Mo6 O31 97.4(2) . . ?
O25 Mo6 O31 94.5(2) . . ?
O59 Mo6 O31 154.3(2) . . ?
O26 Mo6 O38 92.1(2) . . ?
O25 Mo6 O38 166.9(2) . . ?
O59 Mo6 O38 81.52(19) . . ?
O31 Mo6 O38 83.8(2) . . ?
O26 Mo6 O54 166.8(2) . . ?
O25 Mo6 O54 87.1(2) . . ?
O59 Mo6 O54 85.5(2) . . ?
O31 Mo6 O54 71.3(2) . . ?
O38 Mo6 O54 80.10(18) . . ?
O10 Mo7 O20 101.4(2) . . ?
O10 Mo7 O12 102.8(3) . . ?
O20 Mo7 O12 95.2(2) . . ?
O10 Mo7 O11 98.4(2) . . ?
O20 Mo7 O11 95.7(2) . . ?
O12 Mo7 O11 153.6(2) . . ?
O10 Mo7 O5 91.7(2) . . ?
O20 Mo7 O5 166.8(2) . . ?
O12 Mo7 O5 80.3(2) . . ?
O11 Mo7 O5 83.7(2) . . ?
O10 Mo7 O49 167.9(2) . . ?
O20 Mo7 O49 87.4(2) . . ?
O12 Mo7 O49 84.4(2) . . ?
O11 Mo7 O49 72.13(19) . . ?
O5 Mo7 O49 79.85(18) . . ?
O27 Mo8 O35 100.4(2) . . ?
O27 Mo8 O34 99.7(2) . . ?
O35 Mo8 O34 95.6(2) . . ?
O27 Mo8 O60 103.2(2) . . ?
O35 Mo8 O60 87.9(2) . . ?
O34 Mo8 O60 155.8(2) . . ?
O27 Mo8 O23 93.2(2) . . ?
O35 Mo8 O23 165.4(2) . . ?
O34 Mo8 O23 87.5(2) . . ?
O60 Mo8 O23 83.67(19) . . ?
O27 Mo8 O53 170.3(2) . . ?
O35 Mo8 O53 86.9(2) . . ?
O34 Mo8 O53 73.0(2) . . ?
O60 Mo8 O53 83.4(2) . . ?
O23 Mo8 O53 80.32(19) . . ?
O16 Mo9 O19 100.9(2) . . ?
O16 Mo9 O9 102.5(2) . . ?
O19 Mo9 O9 96.5(2) . . ?
O16 Mo9 O18 97.7(3) . . ?
O19 Mo9 O18 94.7(2) . . ?
O9 Mo9 O18 154.6(2) . . ?
O16 Mo9 O7 90.8(2) . . ?
O19 Mo9 O7 168.3(2) . . ?
O9 Mo9 O7 80.8(2) . . ?
O18 Mo9 O7 83.7(2) . . ?
O16 Mo9 O48 166.3(2) . . ?
O19 Mo9 O48 89.2(2) . . ?
O9 Mo9 O48 85.3(2) . . ?
O18 Mo9 O48 72.1(2) . . ?
O7 Mo9 O48 79.26(18) . . ?
O33 Mo10 O24 101.7(2) . . ?
O33 Mo10 O58 103.2(2) . . ?
O24 Mo10 O58 97.2(2) . . ?
O33 Mo10 O34 97.1(3) . . ?
O24 Mo10 O34 93.9(2) . . ?
O58 Mo10 O34 154.3(2) . . ?
O33 Mo10 O37 90.6(2) . . ?
O24 Mo10 O37 167.6(2) . . ?
O58 Mo10 O37 81.3(2) . . ?
O34 Mo10 O37 82.9(2) . . ?
O33 Mo10 O53 166.1(2) . . ?
O24 Mo10 O53 87.99(19) . . ?
O58 Mo10 O53 85.2(2) . . ?
O34 Mo10 O53 72.0(2) . . ?
O37 Mo10 O53 79.59(17) . . ?
O15 Mo11 O46 100.1(2) . . ?
O15 Mo11 O12 103.6(2) . . ?
O46 Mo11 O12 88.2(2) . . ?
O15 Mo11 O18 99.7(3) . . ?
O46 Mo11 O18 96.3(2) . . ?
O12 Mo11 O18 155.1(2) . . ?
O15 Mo11 O25 93.2(2) . . ?
O46 Mo11 O25 165.8(2) . . ?
O12 Mo11 O25 83.9(2) . . ?
O18 Mo11 O25 86.2(2) . . ?
O15 Mo11 O48 170.0(2) . . ?
O46 Mo11 O48 86.8(2) . . ?
O12 Mo11 O48 83.7(2) . . ?
O18 Mo11 O48 72.2(2) . . ?
O25 Mo11 O48 80.70(18) . . ?
O22 Mo12 O4 101.0(2) . . ?
O22 Mo12 O11 100.0(2) . . ?
O4 Mo12 O11 95.1(2) . . ?
O22 Mo12 O14 104.4(2) . . ?
O4 Mo12 O14 88.1(2) . . ?
O11 Mo12 O14 154.3(2) . . ?
O22 Mo12 O21 92.4(2) . . ?
O4 Mo12 O21 165.8(2) . . ?
O11 Mo12 O21 86.8(2) . . ?
O14 Mo12 O21 84.16(19) . . ?
O22 Mo12 O49 168.6(2) . . ?
O4 Mo12 O49 87.35(19) . . ?
O11 Mo12 O49 71.26(19) . . ?
O14 Mo12 O49 83.44(19) . . ?
O21 Mo12 O49 79.99(18) . . ?
O44 Mo13 O38 105.2(3) . . ?
O44 Mo13 O45 101.7(2) . . ?
O38 Mo13 O45 98.0(2) . . ?
O44 Mo13 O40 99.0(2) . . ?
O38 Mo13 O40 85.2(2) . . ?
O45 Mo13 O40 157.4(2) . . ?
O44 Mo13 O41 96.3(3) . . ?
O38 Mo13 O41 155.9(2) . . ?
O45 Mo13 O41 87.8(2) . . ?
O40 Mo13 O41 80.9(2) . . ?
O44 Mo13 O56 168.1(2) . . ?
O38 Mo13 O56 86.7(2) . . ?
O45 Mo13 O56 75.33(19) . . ?
O40 Mo13 O56 82.59(18) . . ?
O41 Mo13 O56 72.15(19) . . ?
O1 Mo14 O47 104.4(3) . . ?
O1 Mo14 O2 102.0(2) . . ?
O47 Mo14 O2 96.6(2) . . ?
O1 Mo14 O4 99.2(2) . . ?
O47 Mo14 O4 86.1(2) . . ?
O2 Mo14 O4 157.2(2) . . ?
O1 Mo14 O52 96.3(2) . . ?
O47 Mo14 O52 157.5(2) . . ?
O2 Mo14 O52 87.6(2) . . ?
O4 Mo14 O52 81.8(2) . . ?
O1 Mo14 O51 168.7(2) . . ?
O47 Mo14 O51 86.8(2) . . ?
O2 Mo14 O51 75.6(2) . . ?
O4 Mo14 O51 81.97(18) . . ?
O52 Mo14 O51 72.75(19) . . ?
O42 Mo15 O36 104.3(3) . . ?
O42 Mo15 O41 102.0(3) . . ?
O36 Mo15 O41 96.7(2) . . ?
O42 Mo15 O35 100.4(2) . . ?
O36 Mo15 O35 86.4(2) . . ?
O41 Mo15 O35 155.9(2) . . ?
O42 Mo15 O57 96.8(2) . . ?
O36 Mo15 O57 157.2(2) . . ?
O41 Mo15 O57 87.1(2) . . ?
O35 Mo15 O57 81.4(2) . . ?
O42 Mo15 O56 168.3(2) . . ?
O36 Mo15 O56 87.4(2) . . ?
O41 Mo15 O56 75.3(2) . . ?
O35 Mo15 O56 81.04(19) . . ?
O57 Mo15 O56 71.81(19) . . ?
O43 Mo16 O37 104.6(2) . . ?
O43 Mo16 O57 102.5(3) . . ?
O37 Mo16 O57 97.8(2) . . ?
O43 Mo16 O39 99.1(3) . . ?
O37 Mo16 O39 85.5(2) . . ?
O57 Mo16 O39 156.5(2) . . ?
O43 Mo16 O45 96.9(2) . . ?
O37 Mo16 O45 156.2(2) . . ?
O57 Mo16 O45 87.2(2) . . ?
O39 Mo16 O45 81.1(2) . . ?
O43 Mo16 O56 169.1(2) . . ?
O37 Mo16 O56 86.24(19) . . ?
O57 Mo16 O56 74.9(2) . . ?
O39 Mo16 O56 82.07(19) . . ?
O45 Mo16 O56 72.56(18) . . ?
O61 Mo17 O7 104.4(3) . . ?
O61 Mo17 O3 102.1(3) . . ?
O7 Mo17 O3 97.8(2) . . ?
O61 Mo17 O6 100.1(3) . . ?
O7 Mo17 O6 85.1(2) . . ?
O3 Mo17 O6 156.1(2) . . ?
O61 Mo17 O2 97.6(2) . . ?
O7 Mo17 O2 155.6(2) . . ?
O3 Mo17 O2 87.5(2) . . ?
O6 Mo17 O2 80.8(2) . . ?
O61 Mo17 O51 169.1(2) . . ?
O7 Mo17 O51 86.5(2) . . ?
O3 Mo17 O51 75.3(2) . . ?
O6 Mo17 O51 81.23(19) . . ?
O2 Mo17 O51 71.74(19) . . ?
O62 Mo18 O5 104.6(3) . . ?
O62 Mo18 O52 101.3(3) . . ?
O5 Mo18 O52 98.0(2) . . ?
O62 Mo18 O46 100.4(3) . . ?
O5 Mo18 O46 85.5(2) . . ?
O52 Mo18 O46 156.3(2) . . ?
O62 Mo18 O3 96.8(2) . . ?
O5 Mo18 O3 156.4(2) . . ?
O52 Mo18 O3 87.3(2) . . ?
O46 Mo18 O3 80.9(2) . . ?
O62 Mo18 O51 168.8(2) . . ?
O5 Mo18 O51 86.5(2) . . ?
O52 Mo18 O51 75.3(2) . . ?
O46 Mo18 O51 81.63(19) . . ?
O3 Mo18 O51 72.55(19) . . ?
O55 V19 O53 112.1(2) . . ?
O55 V19 O54 111.6(3) . . ?
O53 V19 O54 111.4(2) . . ?
O55 V19 O56 107.0(2) . . ?
O53 V19 O56 107.0(2) . . ?
O54 V19 O56 107.4(2) . . ?
O48 V20 O50 111.7(2) . . ?
O48 V20 O49 110.7(2) . . ?
O50 V20 O49 113.1(3) . . ?
O48 V20 O51 107.8(2) . . ?
O50 V20 O51 106.8(2) . . ?
O49 V20 O51 106.4(2) . . ?
Mo14 O2 Mo17 119.2(3) . . ?
Mo17 O3 Mo18 119.4(3) . . ?
Mo12 O4 Mo14 148.5(3) . . ?
Mo18 O5 Mo7 155.6(3) . . ?
Mo4 O6 Mo17 149.4(3) . . ?
Mo17 O7 Mo9 155.5(3) . . ?
Mo4 O8 Mo5 122.5(3) . . ?
Mo9 O9 Mo4 156.0(3) . . ?
Mo12 O11 Mo7 122.3(3) . . ?
Mo11 O12 Mo7 155.3(3) . . ?
Mo5 O14 Mo12 156.2(3) . . ?
Mo11 O18 Mo9 120.6(3) . . ?
Mo9 O19 Mo1 160.4(3) . . ?
Mo7 O20 Mo2 161.0(3) . . ?
Mo3 O21 Mo12 159.9(3) . . ?
Mo5 O23 Mo8 161.3(3) . . ?
Mo10 O24 Mo4 159.2(3) . . ?
Mo6 O25 Mo11 159.9(3) . . ?
Mo2 O30 Mo3 122.0(3) . . ?
Mo1 O31 Mo6 122.3(3) . . ?
Mo8 O34 Mo10 119.8(3) . . ?
Mo8 O35 Mo15 149.3(3) . . ?
Mo15 O36 Mo3 153.3(3) . . ?
Mo16 O37 Mo10 155.0(3) . . ?
Mo13 O38 Mo6 155.8(3) . . ?
Mo1 O39 Mo16 149.4(3) . . ?
Mo2 O40 Mo13 147.5(3) . . ?
Mo15 O41 Mo13 119.1(3) . . ?
Mo13 O45 Mo16 119.2(2) . . ?
Mo11 O46 Mo18 149.2(3) . . ?
Mo14 O47 Mo5 154.4(3) . . ?
V20 O48 Mo9 126.5(3) . . ?
V20 O48 Mo11 123.0(3) . . ?
Mo9 O48 Mo11 95.1(2) . . ?
V20 O49 Mo7 128.6(3) . . ?
V20 O49 Mo12 121.4(3) . . ?
Mo7 O49 Mo12 94.36(18) . . ?
V20 O50 Mo4 123.2(3) . . ?
V20 O50 Mo5 126.3(2) . . ?
Mo4 O50 Mo5 93.95(18) . . ?
V20 O51 Mo14 124.1(3) . . ?
V20 O51 Mo18 122.7(2) . . ?
Mo14 O51 Mo18 93.32(16) . . ?
V20 O51 Mo17 122.1(2) . . ?
Mo14 O51 Mo17 93.50(16) . . ?
Mo18 O51 Mo17 92.71(18) . . ?
Mo18 O52 Mo14 118.6(2) . . ?
V19 O53 Mo10 126.4(3) . . ?
V19 O53 Mo8 122.1(3) . . ?
Mo10 O53 Mo8 95.16(19) . . ?
V19 O54 Mo6 126.5(3) . . ?
V19 O54 Mo1 122.1(3) . . ?
Mo6 O54 Mo1 94.55(19) . . ?
V19 O55 Mo3 126.7(3) . . ?
V19 O55 Mo2 122.6(2) . . ?
Mo3 O55 Mo2 95.08(18) . . ?
V19 O56 Mo15 123.1(3) . . ?
V19 O56 Mo16 123.1(2) . . ?
Mo15 O56 Mo16 93.28(17) . . ?
V19 O56 Mo13 122.6(3) . . ?
Mo15 O56 Mo13 93.50(17) . . ?
Mo16 O56 Mo13 92.95(16) . . ?
Mo16 O57 Mo15 119.9(3) . . ?
Mo10 O58 Mo1 155.7(3) . . ?
Mo6 O59 Mo2 154.1(3) . . ?
Mo3 O60 Mo8 156.1(3) . . ?
C29 O97 O98 138(5) 1_545 . ?
C29 O97 N5 72(4) 1_545 1_545 ?
O98 O97 N5 128(3) . 1_545 ?
C3 N1 C5 110.6(6) . . ?
C3 N1 C1 111.2(6) . . ?
C5 N1 C1 108.7(6) . . ?
C9 N2 C7 108.4(7) . . ?
C9 N2 C11 107.6(7) . . ?
C7 N2 C11 111.6(7) . . ?
C17 N3 C15 107.9(9) . . ?
C17 N3 C13 112.3(9) . . ?
C15 N3 C13 109.3(10) . . ?
C21 N4 C23 117.3(18) . . ?
C21 N4 C19 101.9(17) . . ?
C23 N4 C19 89.9(12) . . ?
C25 N5 C27 122.7(14) . . ?
C25 N5 C29 97.1(17) . . ?
C27 N5 C29 101.4(17) . . ?
C25 N5 O97 113.3(15) . 1_565 ?
C27 N5 O97 107.8(15) . 1_565 ?
C29 N5 O97 28.0(17) . 1_565 ?
C31 N6 C35 122(2) . . ?
C2 C1 N1 109.4(6) . . ?
O63 C2 C1 108.9(7) . . ?
N1 C3 C4 108.5(6) . . ?
O64 C4 C3 109.5(7) . . ?
N1 C5 C6 105.9(6) . . ?
O65 C6 C5 110.5(7) . . ?
C8 C7 N2 106.6(8) . . ?
O66 C8 C7 110.1(9) . . ?
C10 C9 N2 107.2(8) . . ?
O67 C10 C9 107.5(9) . . ?
N2 C11 C12 106.9(7) . . ?
O68 C12 C11 113.0(9) . . ?
C14 C13 N3 105.1(9) . . ?
O69 C14 C13 108.2(11) . . ?
C16 C15 N3 111.6(12) . . ?
C15 C16 O70 111.2(13) . . ?
C18 C17 N3 105.1(11) . . ?
C17 C18 O71 107.2(15) . . ?
C20 C19 N4 109.9(15) . . ?
O74 C20 C19 116(2) . . ?
N4 C21 C22 122(2) . . ?
O72 C22 C21 111.4(19) . . ?
C24 C23 N4 112.7(18) . . ?
N5 C25 C26 110.3(13) . . ?
C25 C26 O76 110.8(13) . . ?
C28 C27 N5 120.9(14) . . ?
O75 C28 C27 108.8(13) . . ?
O97 C29 N5 80(4) 1_565 . ?
C32 C31 N6 138(2) . . ?
C31 C32 O77 109(2) . . ?
N6' C33 C34 89(2) . . ?
O79 C34 C33 94(2) . . ?
C36 C35 N6 116(3) . . ?
O81 C36 C35 121(3) . . ?

loop_
_geom_bond_atom_site_label_1
_geom_bond_atom_site_label_2
_geom_bond_distance
_geom_bond_site_symmetry_2
_geom_bond_publ_flag
Mo1 O32 1.690(5) . ?
Mo1 O39 1.837(5) . ?
Mo1 O31 1.871(5) . ?
Mo1 O58 1.921(5) . ?
Mo1 O19 2.062(5) . ?
Mo1 O54 2.301(5) . ?
Mo2 O29 1.671(5) . ?
Mo2 O40 1.835(5) . ?
Mo2 O59 1.901(5) . ?
Mo2 O30 1.908(5) . ?
Mo2 O20 2.060(4) . ?
Mo2 O55 2.303(5) . ?
Mo3 O28 1.692(5) . ?
Mo3 O21 1.807(4) . ?
Mo3 O60 1.868(5) . ?
Mo3 O30 1.950(5) . ?
Mo3 O36 2.104(4) . ?
Mo3 O55 2.270(5) . ?
Mo4 O17 1.692(5) . ?
Mo4 O6 1.820(5) . ?
Mo4 O8 1.889(5) . ?
Mo4 O9 1.928(5) . ?
Mo4 O24 2.071(5) . ?
Mo4 O50 2.284(5) . ?
Mo5 O13 1.662(5) . ?
Mo5 O23 1.813(5) . ?
Mo5 O14 1.874(5) . ?
Mo5 O8 1.926(5) . ?
Mo5 O47 2.106(5) . ?
Mo5 O50 2.291(5) . ?
Mo6 O26 1.684(5) . ?
Mo6 O25 1.813(5) . ?
Mo6 O59 1.886(5) . ?
Mo6 O31 1.956(5) . ?
Mo6 O38 2.097(5) . ?
Mo6 O54 2.263(5) . ?
Mo7 O10 1.696(5) . ?
Mo7 O20 1.794(4) . ?
Mo7 O12 1.907(5) . ?
Mo7 O11 1.935(5) . ?
Mo7 O5 2.121(5) . ?
Mo7 O49 2.243(5) . ?
Mo8 O27 1.674(6) . ?
Mo8 O35 1.849(5) . ?
Mo8 O34 1.904(5) . ?
Mo8 O60 1.916(5) . ?
Mo8 O23 2.023(5) . ?
Mo8 O53 2.283(5) . ?
Mo9 O16 1.702(6) . ?
Mo9 O19 1.788(5) . ?
Mo9 O9 1.855(5) . ?
Mo9 O18 1.946(6) . ?
Mo9 O7 2.115(5) . ?
Mo9 O48 2.258(5) . ?
Mo10 O33 1.671(5) . ?
Mo10 O24 1.784(5) . ?
Mo10 O58 1.867(5) . ?
Mo10 O34 1.979(5) . ?
Mo10 O37 2.099(5) . ?
Mo10 O53 2.269(5) . ?
Mo11 O15 1.664(6) . ?
Mo11 O46 1.852(5) . ?
Mo11 O12 1.901(5) . ?
Mo11 O18 1.910(5) . ?
Mo11 O25 2.047(5) . ?
Mo11 O48 2.279(5) . ?
Mo12 O22 1.692(5) . ?
Mo12 O4 1.853(5) . ?
Mo12 O11 1.885(5) . ?
Mo12 O14 1.918(5) . ?
Mo12 O21 2.031(4) . ?
Mo12 O49 2.317(5) . ?
Mo13 O44 1.686(5) . ?
Mo13 O38 1.786(5) . ?
Mo13 O45 1.852(5) . ?
Mo13 O40 2.022(5) . ?
Mo13 O41 2.029(6) . ?
Mo13 O56 2.314(5) . ?
Mo14 O1 1.700(5) . ?
Mo14 O47 1.788(5) . ?
Mo14 O2 1.856(6) . ?
Mo14 O4 1.999(5) . ?
Mo14 O52 2.038(6) . ?
Mo14 O51 2.285(5) . ?
Mo15 O42 1.678(6) . ?
Mo15 O36 1.794(5) . ?
Mo15 O41 1.869(5) . ?
Mo15 O35 1.988(5) . ?
Mo15 O57 2.024(5) . ?
Mo15 O56 2.299(5) . ?
Mo16 O43 1.684(5) . ?
Mo16 O37 1.792(5) . ?
Mo16 O57 1.838(5) . ?
Mo16 O39 1.998(5) . ?
Mo16 O45 2.028(5) . ?
Mo16 O56 2.302(5) . ?
Mo17 O61 1.703(6) . ?
Mo17 O7 1.782(5) . ?
Mo17 O3 1.860(5) . ?
Mo17 O6 2.014(5) . ?
Mo17 O2 2.032(5) . ?
Mo17 O51 2.319(5) . ?
Mo18 O62 1.671(5) . ?
Mo18 O5 1.772(5) . ?
Mo18 O52 1.852(5) . ?
Mo18 O46 1.998(5) . ?
Mo18 O3 2.024(5) . ?
Mo18 O51 2.316(5) . ?
V19 O55 1.673(5) . ?
V19 O53 1.690(5) . ?
V19 O54 1.694(5) . ?
V19 O56 1.758(4) . ?
V20 O48 1.675(5) . ?
V20 O50 1.676(5) . ?
V20 O49 1.683(5) . ?
V20 O51 1.757(4) . ?
O63 C2 1.465(9) . ?
O64 C4 1.437(10) . ?
O65 C6 1.431(10) . ?
O66 C8 1.452(12) . ?
O67 C10 1.426(12) . ?
O68 C12 1.321(14) . ?
O69 C14 1.353(15) . ?
O70 C16 1.449(16) . ?
O71 C18 1.52(2) . ?
O72 C22 1.52(3) . ?
O74 C20 1.37(3) . ?
O75 C28 1.471(17) . ?
O76 C26 1.500(17) . ?
O77 C32 1.52(2) . ?
O79 C34 1.18(3) . ?
O81 C36 1.23(3) . ?
O92 O93 1.49(4) 2_676 ?
O93 O92 1.49(4) 2_676 ?
O94 O94 1.12(11) 2_675 ?
O97 C29 0.81(5) 1_545 ?
O97 O98 1.26(5) . ?
O97 N5 1.70(3) 1_545 ?
N1 C3 1.498(11) . ?
N1 C5 1.511(10) . ?
N1 C1 1.526(9) . ?
N2 C9 1.530(12) . ?
N2 C7 1.531(11) . ?
N2 C11 1.554(12) . ?
N3 C17 1.517(16) . ?
N3 C15 1.547(18) . ?
N3 C13 1.605(14) . ?
N4 C21 1.46(3) . ?
N4 C23 1.544(15) . ?
N4 C19 1.67(2) . ?
N5 C25 1.43(2) . ?
N5 C27 1.49(2) . ?
N5 C29 1.64(4) . ?
N5 O97 1.70(3) 1_565 ?
N6 C31 1.57(3) . ?
N6 C35 1.68(4) . ?
N6' C33 1.52(4) . ?
C1 C2 1.518(12) . ?
C3 C4 1.525(11) . ?
C5 C6 1.587(12) . ?
C7 C8 1.501(15) . ?
C9 C10 1.454(13) . ?
C11 C12 1.598(15) . ?
C13 C14 1.518(16) . ?
C15 C16 1.38(2) . ?
C17 C18 1.48(2) . ?
C19 C20 1.42(3) . ?
C21 C22 1.63(3) . ?
C23 C24 1.475(18) . ?
C25 C26 1.46(2) . ?
C27 C28 1.48(2) . ?
C29 O97 0.81(5) 1_565 ?
C31 C32 1.27(3) . ?
C33 C34 1.53(4) . ?
C35 C36 1.41(4) . ?
